data_2223624
loop_
_publ_author_name
'Guo, Duoli'
'Nichol, Gary S.'
'Cain, James P.'
'Yalkowsky, Samuel H.'

_publ_section_title
;
 2-[<i>N</i>-(2,4-Difluorophenyl)carbamoyl]-3,4,5,6-tetrafluorobenzoic
 acid
;
_journal_coeditor_code BT5063
_journal_issue 11
_journal_name_full 'Acta Crystallographica Section E'
_journal_page_first o2644
_journal_paper_doi 10.1107/S1600536809038306
_journal_volume 65
_journal_year 2009
_chemical_formula_iupac 'C14 H5 F6 N O3'
_chemical_formula_moiety 'C14 H5 F6 N O3'
_chemical_formula_sum 'C14 H5 F6 N O3'
_chemical_formula_weight 349.19
_chemical_name_systematic
;
2-[<i>N</i>-(2,4-Difluorophenyl)carbamoyl]-3,4,5,6-tetrafluorobenzoic acid
;
_space_group_IT_number 2
_symmetry_cell_setting triclinic
_symmetry_space_group_name_Hall '-P 1'
_symmetry_space_group_name_H-M 'P -1'
_atom_sites_solution_hydrogens geom
_atom_sites_solution_primary direct
_atom_sites_solution_secondary difmap
_audit_creation_method SHELXL-97
_cell_angle_alpha 89.809(5)
_cell_angle_beta 82.747(4)
_cell_angle_gamma 68.712(4)
_cell_formula_units_Z 4
_cell_length_a 7.5293(4)
_cell_length_b 7.6795(5)
_cell_length_c 24.1969(15)
_cell_measurement_reflns_used 617
_cell_measurement_temperature 100(2)
_cell_measurement_theta_max 56.92
_cell_measurement_theta_min 3.69
_cell_volume 1291.83(14)
_computing_cell_refinement 'SAINT (Bruker, 2007)'
_computing_data_collection 'APEX2 (Bruker, 2007)'
_computing_data_reduction 'SAINT (Bruker, 2007)'
_computing_molecular_graphics
;
ORTEP-3 for Windows (Farrugia, 1997) and Mercury (Version 2.2; Macrae
<i>et al.</i>,  2008)
;
_computing_publication_material 'SHELXTL (Sheldrick, 2008) and local programs'
_computing_structure_refinement 'SHELXTL (Sheldrick, 2008)'
_computing_structure_solution 'SHELXTL (Sheldrick, 2008)'
_diffrn_ambient_temperature 100(2)
_diffrn_measured_fraction_theta_full 0.899
_diffrn_measured_fraction_theta_max 0.899
_diffrn_measurement_device_type 'Bruker Kappa APEXII DUO CCD'
_diffrn_measurement_method '\f and \w'
_diffrn_radiation_monochromator silicon
_diffrn_radiation_source microsource
_diffrn_radiation_type CuK\a
_diffrn_radiation_wavelength 1.54178
_diffrn_reflns_av_R_equivalents 0.0740
_diffrn_reflns_av_sigmaI/netI 0.0761
_diffrn_reflns_limit_h_max 8
_diffrn_reflns_limit_h_min -8
_diffrn_reflns_limit_k_max 8
_diffrn_reflns_limit_k_min -8
_diffrn_reflns_limit_l_max 26
_diffrn_reflns_limit_l_min 0
_diffrn_reflns_number 7781
_diffrn_reflns_theta_full 58.50
_diffrn_reflns_theta_max 58.50
_diffrn_reflns_theta_min 1.84
_exptl_absorpt_coefficient_mu 1.652
_exptl_absorpt_correction_T_max 0.8683
_exptl_absorpt_correction_T_min 0.6640
_exptl_absorpt_correction_type multi-scan
_exptl_absorpt_process_details '(TWINABS; Sheldrick, 1996)'
_exptl_crystal_colour colorless
_exptl_crystal_density_diffrn 1.795
_exptl_crystal_density_method 'not measured'
_exptl_crystal_description prism
_exptl_crystal_F_000 696
_exptl_crystal_size_max 0.27
_exptl_crystal_size_mid 0.19
_exptl_crystal_size_min 0.09
_refine_diff_density_max 0.396
_refine_diff_density_min -0.426
_refine_ls_extinction_method none
_refine_ls_goodness_of_fit_ref 0.993
_refine_ls_hydrogen_treatment constr
_refine_ls_matrix_type full
_refine_ls_number_parameters 434
_refine_ls_number_reflns 3296
_refine_ls_number_restraints 0
_refine_ls_restrained_S_all 0.993
_refine_ls_R_factor_all 0.0847
_refine_ls_R_factor_gt 0.0665
_refine_ls_shift/su_max 0.000
_refine_ls_shift/su_mean 0.000
_refine_ls_structure_factor_coef Fsqd
_refine_ls_weighting_details 'calc w=1/[\s^2^(Fo^2^)+(0.1222P)^2^] where P=(Fo^2^+2Fc^2^)/3'
_refine_ls_weighting_scheme calc
_refine_ls_wR_factor_gt 0.1720
_refine_ls_wR_factor_ref 0.1820
_reflns_number_gt 2467
_reflns_number_total 3296
_reflns_threshold_expression I>2\s(I)
_cod_data_source_file bt5063.cif
_cod_data_source_block I
_cod_original_cell_volume 1291.83(13)
_cod_database_code 2223624
_cod_database_fobs_code 2223624

loop_
_symmetry_equiv_pos_as_xyz
'x, y, z'
'-x, -y, -z'

loop_
_atom_site_type_symbol
_atom_site_label
_atom_site_fract_x
_atom_site_fract_y
_atom_site_fract_z
_atom_site_U_iso_or_equiv
_atom_site_adp_type
_atom_site_calc_flag
_atom_site_refinement_flags
_atom_site_occupancy
_atom_site_disorder_assembly
_atom_site_disorder_group
F F1 0.6312(6) 0.7940(5) 0.07802(17) 0.0314(10) Uani d . 1 . .
F F2 0.5202(6) 0.7903(6) 0.18695(17) 0.0342(11) Uani d . 1 . .
F F3 0.5293(7) 0.4660(6) 0.23442(17) 0.0380(12) Uani d . 1 . .
F F4 0.6469(7) 0.1469(6) 0.17134(17) 0.0368(11) Uani d . 1 . .
F F5 0.8026(6) 0.3185(6) -0.11126(18) 0.0310(10) Uani d . 1 . .
F F6 0.9832(7) 0.7035(7) -0.23925(18) 0.0441(13) Uani d . 1 . .
O O1 0.9457(6) 0.3317(6) -0.0108(2) 0.0233(11) Uani d . 1 . .
O O2 0.6865(7) 0.1123(7) 0.01592(19) 0.0252(12) Uani d . 1 . .
O O3 0.9119(7) -0.0116(6) 0.0722(2) 0.0279(12) Uani d . 1 . .
H H3 0.9411 -0.1078 0.0513 0.034 Uiso calc R 1 . .
N N1 0.6934(8) 0.5969(8) -0.0258(2) 0.0208(13) Uani d . 1 . .
H H1 0.5782 0.6737 -0.0115 0.025 Uiso calc R 1 . .
C C1 0.7927(10) 0.4594(10) 0.0057(3) 0.0221(17) Uani d . 1 . .
C C2 0.7033(10) 0.4683(10) 0.0659(3) 0.0233(17) Uani d . 1 . .
C C3 0.6390(10) 0.6307(10) 0.0997(3) 0.0252(17) Uani d . 1 . .
C C4 0.5817(10) 0.6302(10) 0.1557(3) 0.0257(17) Uani d . 1 . .
C C5 0.5853(11) 0.4681(11) 0.1803(3) 0.0270(18) Uani d . 1 . .
C C6 0.6523(11) 0.3034(10) 0.1465(3) 0.0289(19) Uani d . 1 . .
C C7 0.7083(10) 0.3010(10) 0.0908(3) 0.0210(16) Uani d . 1 . .
C C8 0.7685(10) 0.1238(10) 0.0551(3) 0.0229(16) Uani d . 1 . .
C C9 0.7661(10) 0.6233(10) -0.0807(3) 0.0216(16) Uani d . 1 . .
C C10 0.8250(11) 0.4836(10) -0.1232(3) 0.0285(18) Uani d . 1 . .
C C11 0.8983(11) 0.5061(10) -0.1755(3) 0.0288(18) Uani d . 1 . .
H H11 0.9396 0.4074 -0.2032 0.035 Uiso calc R 1 . .
C C12 0.9107(11) 0.6748(12) -0.1869(3) 0.032(2) Uani d . 1 . .
C C13 0.8517(11) 0.8235(11) -0.1472(3) 0.0289(18) Uani d . 1 . .
H H13 0.8582 0.9414 -0.1566 0.035 Uiso calc R 1 . .
C C14 0.7839(11) 0.7933(11) -0.0938(3) 0.0285(18) Uani d . 1 . .
H H14 0.7487 0.8899 -0.0655 0.034 Uiso calc R 1 . .
F F51 0.7042(6) 0.2634(6) 0.41888(17) 0.0305(10) Uani d . 1 . .
F F52 0.6881(7) 0.2199(6) 0.31022(18) 0.0402(12) Uani d . 1 . .
F F53 0.7306(6) -0.1187(6) 0.26531(18) 0.0383(11) Uani d . 1 . .
F F54 0.7893(7) -0.4145(6) 0.33004(18) 0.0350(11) Uani d . 1 . .
F F55 0.6962(6) -0.1608(5) 0.60603(17) 0.0311(11) Uani d . 1 . .
F F56 0.8200(6) 0.2169(6) 0.73646(18) 0.0413(12) Uani d . 1 . .
O O51 0.9354(7) -0.1677(7) 0.5081(2) 0.0264(12) Uani d . 1 . .
O O52 0.6925(7) -0.3957(7) 0.4849(2) 0.0259(12) Uani d . 1 . .
O O53 0.9737(7) -0.5342(6) 0.4286(2) 0.0279(12) Uani d . 1 . .
H H53 0.9875 -0.6255 0.4491 0.034 Uiso calc R 1 . .
N N51 0.6738(9) 0.1005(8) 0.5249(2) 0.0251(14) Uani d . 1 . .
H H51 0.5713 0.1778 0.5119 0.030 Uiso calc R 1 . .
C C51 0.7952(11) -0.0447(10) 0.4919(3) 0.0245(17) Uani d . 1 . .
C C52 0.7609(10) -0.0563(10) 0.4324(3) 0.0253(17) Uani d . 1 . .
C C53 0.7284(11) 0.0938(10) 0.3988(3) 0.0269(17) Uani d . 1 . .
C C54 0.7213(11) 0.0727(10) 0.3424(3) 0.0270(18) Uani d . 1 . .
C C55 0.7409(11) -0.1006(11) 0.3196(3) 0.0268(18) Uani d . 1 . .
C C56 0.7748(10) -0.2496(10) 0.3531(3) 0.0236(17) Uani d . 1 . .
C C57 0.7811(10) -0.2303(10) 0.4091(3) 0.0221(17) Uani d . 1 . .
C C58 0.8084(11) -0.3979(10) 0.4460(3) 0.0246(17) Uani d . 1 . .
C C59 0.7037(11) 0.1344(10) 0.5794(3) 0.0272(18) Uani d . 1 . .
C C60 0.7205(10) 0.0006(10) 0.6193(3) 0.0252(17) Uani d . 1 . .
C C61 0.7593(11) 0.0240(11) 0.6723(3) 0.0307(18) Uani d . 1 . .
H H61 0.7755 -0.0707 0.6986 0.037 Uiso calc R 1 . .
C C62 0.7733(12) 0.1938(11) 0.6849(3) 0.032(2) Uani d . 1 . .
C C63 0.7495(11) 0.3315(11) 0.6487(3) 0.0299(19) Uani d . 1 . .
H H63 0.7575 0.4470 0.6595 0.036 Uiso calc R 1 . .
C C64 0.7138(11) 0.3034(11) 0.5961(3) 0.0300(18) Uani d . 1 . .
H H64 0.6955 0.4007 0.5706 0.036 Uiso calc R 1 . .

loop_
_atom_site_aniso_label
_atom_site_aniso_U_11
_atom_site_aniso_U_22
_atom_site_aniso_U_33
_atom_site_aniso_U_12
_atom_site_aniso_U_13
_atom_site_aniso_U_23
F1 0.040(3) 0.024(2) 0.032(2) -0.014(2) -0.003(2) -0.0027(19)
F2 0.040(3) 0.029(2) 0.032(2) -0.010(2) -0.005(2) -0.006(2)
F3 0.047(3) 0.033(3) 0.022(2) -0.002(2) -0.001(2) 0.0010(19)
F4 0.052(3) 0.021(2) 0.032(2) -0.008(2) -0.002(2) 0.0045(19)
F5 0.029(2) 0.027(2) 0.038(3) -0.010(2) -0.013(2) 0.0016(19)
F6 0.052(3) 0.051(3) 0.023(2) -0.016(2) 0.006(2) 0.007(2)
O1 0.015(3) 0.018(3) 0.034(3) -0.002(2) -0.005(2) -0.006(2)
O2 0.024(3) 0.027(3) 0.028(3) -0.013(2) -0.003(2) -0.003(2)
O3 0.035(3) 0.014(3) 0.033(3) -0.004(2) -0.015(2) -0.001(2)
N1 0.005(3) 0.024(3) 0.031(3) -0.001(2) -0.009(3) 0.005(3)
C1 0.027(4) 0.019(4) 0.030(4) -0.016(4) -0.011(3) -0.001(3)
C2 0.019(4) 0.033(4) 0.029(4) -0.020(3) -0.009(3) 0.001(3)
C3 0.016(4) 0.018(4) 0.038(4) -0.003(3) -0.005(4) 0.001(3)
C4 0.027(4) 0.029(4) 0.025(4) -0.013(3) -0.007(3) -0.007(3)
C5 0.024(4) 0.025(4) 0.029(4) -0.004(3) -0.009(3) 0.000(3)
C6 0.030(4) 0.022(4) 0.036(5) -0.009(4) -0.009(4) 0.015(4)
C7 0.016(4) 0.024(4) 0.024(4) -0.008(3) -0.006(3) 0.004(3)
C8 0.023(4) 0.028(4) 0.021(4) -0.014(3) -0.001(3) 0.002(3)
C9 0.015(4) 0.026(4) 0.022(4) -0.004(3) -0.008(3) 0.002(3)
C10 0.031(4) 0.026(4) 0.031(4) -0.012(4) -0.005(4) 0.005(3)
C11 0.031(4) 0.018(4) 0.031(4) -0.002(3) -0.004(4) -0.005(3)
C12 0.024(4) 0.044(5) 0.025(4) -0.009(4) -0.003(3) 0.003(4)
C13 0.027(4) 0.024(4) 0.038(5) -0.009(3) -0.011(4) 0.012(4)
C14 0.032(4) 0.032(4) 0.028(4) -0.015(4) -0.014(3) 0.006(4)
F51 0.035(2) 0.022(2) 0.036(2) -0.0108(19) -0.010(2) 0.0055(19)
F52 0.052(3) 0.035(3) 0.034(3) -0.015(2) -0.011(2) 0.013(2)
F53 0.047(3) 0.042(3) 0.027(2) -0.017(2) -0.007(2) 0.005(2)
F54 0.042(3) 0.026(2) 0.035(3) -0.007(2) -0.011(2) -0.005(2)
F55 0.036(2) 0.018(2) 0.039(3) -0.010(2) 0.000(2) 0.0043(19)
F56 0.036(3) 0.051(3) 0.036(3) -0.015(2) -0.007(2) -0.008(2)
O51 0.031(3) 0.019(3) 0.031(3) -0.011(3) -0.006(2) 0.001(2)
O52 0.024(3) 0.021(3) 0.033(3) -0.008(2) -0.001(3) 0.005(2)
O53 0.023(3) 0.020(3) 0.041(3) -0.008(2) -0.004(2) 0.009(2)
N51 0.024(3) 0.022(3) 0.027(3) -0.005(3) -0.009(3) 0.002(3)
C51 0.029(4) 0.024(4) 0.028(4) -0.016(4) -0.009(4) 0.010(3)
C52 0.019(4) 0.026(4) 0.030(4) -0.006(3) -0.005(3) -0.002(3)
C53 0.021(4) 0.024(4) 0.036(5) -0.008(3) -0.005(4) 0.005(4)
C54 0.022(4) 0.024(4) 0.033(4) -0.007(3) -0.005(3) 0.018(4)
C55 0.018(4) 0.033(5) 0.025(4) -0.002(3) -0.006(3) 0.003(4)
C56 0.018(4) 0.026(4) 0.032(4) -0.013(3) -0.007(3) -0.001(4)
C57 0.014(4) 0.022(4) 0.028(4) -0.005(3) -0.003(3) 0.006(3)
C58 0.021(4) 0.014(4) 0.038(5) -0.003(3) -0.011(4) -0.001(3)
C59 0.024(4) 0.027(4) 0.026(4) -0.004(3) -0.003(3) 0.008(3)
C60 0.015(4) 0.018(4) 0.041(5) -0.004(3) -0.005(3) -0.001(3)
C61 0.031(4) 0.028(4) 0.028(4) -0.005(3) -0.004(3) 0.003(3)
C62 0.033(5) 0.029(5) 0.025(4) -0.001(4) -0.003(4) -0.003(4)
C63 0.032(5) 0.026(4) 0.033(4) -0.011(4) -0.005(4) -0.003(4)
C64 0.029(4) 0.025(4) 0.036(5) -0.010(4) -0.004(4) 0.006(4)

loop_
_atom_type_symbol
_atom_type_description
_atom_type_scat_dispersion_real
_atom_type_scat_dispersion_imag
_atom_type_scat_source
C C 0.0181 0.0091 'International Tables Vol C Tables 4.2.6.8 and 6.1.1.4'
H H 0.0000 0.0000 'International Tables Vol C Tables 4.2.6.8 and 6.1.1.4'
N N 0.0311 0.0180 'International Tables Vol C Tables 4.2.6.8 and 6.1.1.4'
O O 0.0492 0.0322 'International Tables Vol C Tables 4.2.6.8 and 6.1.1.4'
F F 0.0727 0.0534 'International Tables Vol C Tables 4.2.6.8 and 6.1.1.4'

loop_
_geom_angle_atom_site_label_1
_geom_angle_atom_site_label_2
_geom_angle_atom_site_label_3
_geom_angle_site_symmetry_1
_geom_angle_site_symmetry_3
_geom_angle
_geom_angle_publ_flag
H3 O3 C8 . . 109.5 ?
H1 N1 C1 . . 118.5 ?
H1 N1 C9 . . 118.5 ?
C1 N1 C9 . . 123.0(6) ?
O1 C1 N1 . . 125.2(7) ?
O1 C1 C2 . . 119.4(6) ?
N1 C1 C2 . . 115.4(6) ?
C1 C2 C3 . . 122.6(6) ?
C1 C2 C7 . . 118.8(6) ?
C3 C2 C7 . . 118.1(7) ?
F1 C3 C2 . . 120.4(7) ?
F1 C3 C4 . . 118.0(6) ?
C2 C3 C4 . . 121.6(7) ?
F2 C4 C3 . . 119.8(6) ?
F2 C4 C5 . . 119.4(6) ?
C3 C4 C5 . . 120.8(7) ?
F3 C5 C4 . . 121.4(7) ?
F3 C5 C6 . . 120.7(7) ?
C4 C5 C6 . . 117.9(7) ?
F4 C6 C5 . . 116.7(7) ?
F4 C6 C7 . . 120.9(7) ?
C5 C6 C7 . . 122.3(7) ?
C2 C7 C6 . . 119.4(7) ?
C2 C7 C8 . . 119.5(6) ?
C6 C7 C8 . . 121.0(6) ?
O2 C8 O3 . . 125.7(7) ?
O2 C8 C7 . . 122.0(6) ?
O3 C8 C7 . . 112.3(6) ?
N1 C9 C10 . . 122.7(6) ?
N1 C9 C14 . . 119.7(6) ?
C10 C9 C14 . . 117.5(7) ?
F5 C10 C9 . . 118.0(6) ?
F5 C10 C11 . . 118.8(6) ?
C9 C10 C11 . . 123.2(7) ?
C10 C11 H11 . . 121.2 ?
C10 C11 C12 . . 117.6(7) ?
H11 C11 C12 . . 121.2 ?
F6 C12 C11 . . 119.5(7) ?
F6 C12 C13 . . 117.6(7) ?
C11 C12 C13 . . 122.9(7) ?
C12 C13 H13 . . 121.1 ?
C12 C13 C14 . . 117.8(7) ?
H13 C13 C14 . . 121.1 ?
C9 C14 C13 . . 120.9(7) ?
C9 C14 H14 . . 119.6 ?
C13 C14 H14 . . 119.6 ?
H53 O53 C58 . . 109.5 ?
H51 N51 C51 . . 118.6 ?
H51 N51 C59 . . 118.6 ?
C51 N51 C59 . . 122.7(6) ?
O51 C51 N51 . . 122.9(6) ?
O51 C51 C52 . . 118.8(7) ?
N51 C51 C52 . . 118.2(6) ?
C51 C52 C53 . . 122.1(7) ?
C51 C52 C57 . . 118.6(6) ?
C53 C52 C57 . . 119.0(7) ?
F51 C53 C52 . . 121.6(6) ?
F51 C53 C54 . . 117.7(7) ?
C52 C53 C54 . . 120.7(7) ?
F52 C54 C53 . . 120.1(7) ?
F52 C54 C55 . . 119.9(7) ?
C53 C54 C55 . . 119.9(7) ?
F53 C55 C54 . . 119.4(7) ?
F53 C55 C56 . . 121.4(7) ?
C54 C55 C56 . . 119.1(7) ?
F54 C56 C55 . . 117.6(6) ?
F54 C56 C57 . . 120.8(7) ?
C55 C56 C57 . . 121.5(7) ?
C52 C57 C56 . . 119.8(7) ?
C52 C57 C58 . . 120.1(6) ?
C56 C57 C58 . . 120.1(7) ?
O52 C58 O53 . . 127.9(7) ?
O52 C58 C57 . . 122.0(7) ?
O53 C58 C57 . . 110.1(7) ?
N51 C59 C60 . . 120.9(7) ?
N51 C59 C64 . . 121.8(7) ?
C60 C59 C64 . . 117.2(7) ?
F55 C60 C59 . . 119.2(6) ?
F55 C60 C61 . . 117.9(7) ?
C59 C60 C61 . . 122.9(7) ?
C60 C61 H61 . . 122.0 ?
C60 C61 C62 . . 116.0(7) ?
H61 C61 C62 . . 122.0 ?
F56 C62 C61 . . 117.0(7) ?
F56 C62 C63 . . 119.6(7) ?
C61 C62 C63 . . 123.4(7) ?
C62 C63 H63 . . 120.4 ?
C62 C63 C64 . . 119.3(7) ?
H63 C63 C64 . . 120.4 ?
C59 C64 C63 . . 121.0(7) ?
C59 C64 H64 . . 119.5 ?
C63 C64 H64 . . 119.5 ?

loop_
_geom_bond_atom_site_label_1
_geom_bond_atom_site_label_2
_geom_bond_site_symmetry_2
_geom_bond_distance
_geom_bond_publ_flag
F1 C3 . 1.342(8) ?
F2 C4 . 1.342(8) ?
F3 C5 . 1.326(8) ?
F4 C6 . 1.353(8) ?
F5 C10 . 1.364(8) ?
F6 C12 . 1.365(9) ?
O1 C1 . 1.230(9) ?
O2 C8 . 1.214(8) ?
O3 H3 . 0.840 ?
O3 C8 . 1.309(8) ?
N1 H1 . 0.880 ?
N1 C1 . 1.349(9) ?
N1 C9 . 1.416(9) ?
C1 C2 . 1.517(10) ?
C2 C3 . 1.388(10) ?
C2 C7 . 1.408(10) ?
C3 C4 . 1.369(10) ?
C4 C5 . 1.371(11) ?
C5 C6 . 1.400(11) ?
C6 C7 . 1.359(11) ?
C7 C8 . 1.506(10) ?
C9 C10 . 1.396(11) ?
C9 C14 . 1.391(10) ?
C10 C11 . 1.351(10) ?
C11 H11 . 0.950 ?
C11 C12 . 1.357(11) ?
C12 C13 . 1.399(11) ?
C13 H13 . 0.950 ?
C13 C14 . 1.378(11) ?
C14 H14 . 0.950 ?
F51 C53 . 1.332(8) ?
F52 C54 . 1.336(8) ?
F53 C55 . 1.337(9) ?
F54 C56 . 1.348(8) ?
F55 C60 . 1.361(8) ?
F56 C62 . 1.367(9) ?
O51 C51 . 1.240(8) ?
O52 C58 . 1.195(9) ?
O53 H53 . 0.840 ?
O53 C58 . 1.321(9) ?
N51 H51 . 0.880 ?
N51 C51 . 1.341(10) ?
N51 C59 . 1.405(10) ?
C51 C52 . 1.504(10) ?
C52 C53 . 1.375(11) ?
C52 C57 . 1.401(10) ?
C53 C54 . 1.384(11) ?
C54 C55 . 1.393(11) ?
C55 C56 . 1.366(11) ?
C56 C57 . 1.371(11) ?
C57 C58 . 1.532(10) ?
C59 C60 . 1.390(10) ?
C59 C64 . 1.391(11) ?
C60 C61 . 1.378(11) ?
C61 H61 . 0.950 ?
C61 C62 . 1.383(11) ?
C62 C63 . 1.348(11) ?
C63 H63 . 0.950 ?
C63 C64 . 1.366(11) ?
C64 H64 . 0.950 ?

loop_
_geom_hbond_atom_site_label_D
_geom_hbond_atom_site_label_H
_geom_hbond_atom_site_label_A
_geom_hbond_site_symmetry_A
_geom_hbond_distance_DH
_geom_hbond_distance_HA
_geom_hbond_distance_DA
_geom_hbond_angle_DHA
_geom_hbond_publ_flag
O3 H3 O1 2_755 0.84 1.84 2.666(6) 168.0 y
N1 H1 O2 2_665 0.88 2.09 2.902(7) 153.5 y
O53 H53 O51 2_746 0.84 1.84 2.675(6) 169.6 y
N51 H51 O52 2_656 0.88 2.07 2.902(8) 156.6 y

loop_
_geom_torsion_atom_site_label_1
_geom_torsion_atom_site_label_2
_geom_torsion_atom_site_label_3
_geom_torsion_atom_site_label_4
_geom_torsion_site_symmetry_1
_geom_torsion_site_symmetry_2
_geom_torsion_site_symmetry_3
_geom_torsion_site_symmetry_4
_geom_torsion
_geom_torsion_publ_flag
C9 N1 C1 O1 . . . . -7.7(10) ?
C9 N1 C1 C2 . . . . 172.3(6) ?
O1 C1 C2 C3 . . . . 131.0(7) ?
O1 C1 C2 C7 . . . . -40.5(9) ?
N1 C1 C2 C3 . . . . -49.0(8) ?
N1 C1 C2 C7 . . . . 139.5(6) ?
C1 C2 C3 F1 . . . . 8.5(10) ?
C1 C2 C3 C4 . . . . -171.5(7) ?
C7 C2 C3 F1 . . . . -180.0(6) ?
C7 C2 C3 C4 . . . . 0.0(11) ?
F1 C3 C4 F2 . . . . 0.0(10) ?
F1 C3 C4 C5 . . . . 179.7(6) ?
C2 C3 C4 F2 . . . . -180.0(6) ?
C2 C3 C4 C5 . . . . -0.3(11) ?
F2 C4 C5 F3 . . . . 0.0(11) ?
F2 C4 C5 C6 . . . . -179.3(6) ?
C3 C4 C5 F3 . . . . -179.7(6) ?
C3 C4 C5 C6 . . . . 1.1(11) ?
F3 C5 C6 F4 . . . . 3.4(10) ?
F3 C5 C6 C7 . . . . 179.1(7) ?
C4 C5 C6 F4 . . . . -177.4(6) ?
C4 C5 C6 C7 . . . . -1.6(11) ?
F4 C6 C7 C2 . . . . 176.9(6) ?
F4 C6 C7 C8 . . . . -0.8(11) ?
C5 C6 C7 C2 . . . . 1.4(11) ?
C5 C6 C7 C8 . . . . -176.3(7) ?
C1 C2 C7 C6 . . . . 171.3(6) ?
C1 C2 C7 C8 . . . . -11.0(9) ?
C3 C2 C7 C6 . . . . -0.6(10) ?
C3 C2 C7 C8 . . . . 177.2(6) ?
C2 C7 C8 O2 . . . . -57.0(9) ?
C2 C7 C8 O3 . . . . 124.7(7) ?
C6 C7 C8 O2 . . . . 120.8(8) ?
C6 C7 C8 O3 . . . . -57.6(9) ?
C1 N1 C9 C10 . . . . 57.0(9) ?
C1 N1 C9 C14 . . . . -121.9(7) ?
N1 C9 C10 F5 . . . . 3.1(10) ?
N1 C9 C10 C11 . . . . -178.6(7) ?
C14 C9 C10 F5 . . . . -178.0(6) ?
C14 C9 C10 C11 . . . . 0.3(11) ?
F5 C10 C11 C12 . . . . 177.0(6) ?
C9 C10 C11 C12 . . . . -1.3(11) ?
C10 C11 C12 F6 . . . . -179.7(7) ?
C10 C11 C12 C13 . . . . 0.1(11) ?
F6 C12 C13 C14 . . . . -178.1(6) ?
C11 C12 C13 C14 . . . . 2.1(11) ?
C12 C13 C14 C9 . . . . -3.1(10) ?
N1 C9 C14 C13 . . . . -179.1(6) ?
C10 C9 C14 C13 . . . . 1.9(10) ?
C59 N51 C51 O51 . . . . 5.3(11) ?
C59 N51 C51 C52 . . . . -173.6(6) ?
O51 C51 C52 C53 . . . . -130.4(8) ?
O51 C51 C52 C57 . . . . 43.4(10) ?
N51 C51 C52 C53 . . . . 48.5(10) ?
N51 C51 C52 C57 . . . . -137.7(7) ?
C51 C52 C53 F51 . . . . -7.6(11) ?
C51 C52 C53 C54 . . . . 171.8(7) ?
C57 C52 C53 F51 . . . . 178.6(6) ?
C57 C52 C53 C54 . . . . -2.0(12) ?
F51 C53 C54 F52 . . . . -1.1(11) ?
F51 C53 C54 C55 . . . . -178.4(6) ?
C52 C53 C54 F52 . . . . 179.5(7) ?
C52 C53 C54 C55 . . . . 2.2(12) ?
F52 C54 C55 F53 . . . . 1.6(11) ?
F52 C54 C55 C56 . . . . -180.0(7) ?
C53 C54 C55 F53 . . . . 178.9(7) ?
C53 C54 C55 C56 . . . . -2.7(11) ?
F53 C55 C56 F54 . . . . -2.8(11) ?
F53 C55 C56 C57 . . . . -178.5(6) ?
C54 C55 C56 F54 . . . . 178.8(6) ?
C54 C55 C56 C57 . . . . 3.1(11) ?
F54 C56 C57 C52 . . . . -178.4(6) ?
F54 C56 C57 C58 . . . . 1.1(10) ?
C55 C56 C57 C52 . . . . -2.9(11) ?
C55 C56 C57 C58 . . . . 176.6(7) ?
C51 C52 C57 C56 . . . . -171.7(6) ?
C51 C52 C57 C58 . . . . 8.7(10) ?
C53 C52 C57 C56 . . . . 2.3(11) ?
C53 C52 C57 C58 . . . . -177.2(7) ?
C52 C57 C58 O52 . . . . 59.1(10) ?
C52 C57 C58 O53 . . . . -119.9(7) ?
C56 C57 C58 O52 . . . . -120.4(8) ?
C56 C57 C58 O53 . . . . 60.5(9) ?
C51 N51 C59 C60 . . . . -57.9(10) ?
C51 N51 C59 C64 . . . . 123.5(8) ?
N51 C59 C60 F55 . . . . -3.9(11) ?
N51 C59 C60 C61 . . . . 176.7(7) ?
C64 C59 C60 F55 . . . . 174.8(6) ?
C64 C59 C60 C61 . . . . -4.6(11) ?
F55 C60 C61 C62 . . . . -176.8(6) ?
C59 C60 C61 C62 . . . . 2.6(11) ?
C60 C61 C62 F56 . . . . -177.2(7) ?
C60 C61 C62 C63 . . . . 0.6(12) ?
F56 C62 C63 C64 . . . . 176.3(7) ?
C61 C62 C63 C64 . . . . -1.5(12) ?
C62 C63 C64 C59 . . . . -0.7(12) ?
N51 C59 C64 C63 . . . . -177.7(7) ?
C60 C59 C64 C63 . . . . 3.6(11) ?
